data_4323743
loop_
_publ_author_name
'Mathias O. Senge'
'Werner W. Kalisch'

_publ_section_title
;
 Synthesis and Structural Characterization of Nonplanar
 Tetraphenylporphyrins and Their Metal Complexes with Graded Degrees of
 \b-Ethyl Substitution
;
_journal_name_full 'Inorganic Chemistry'
_journal_page_first 6103
_journal_page_last 6116
_journal_paper_doi 10.1021/ic970765g
_journal_volume 36
_journal_year 1997
_chemical_compound_source synthetic
_chemical_formula_moiety C56H54N4.1.3CH2Cl2
_chemical_formula_structural 'C57.3 H56.6 Cl2.6 N4'
_chemical_formula_sum 'C57.3 H56.6 Cl2.6 N4'
_chemical_formula_weight 893.44
_chemical_name_common HEtTPP
_chemical_name_systematic
; 
 2,3,7,8,12,13-Hexaethyl-5,10,15,20-tetraphenylporphyrin 
;
_space_group_IT_number 14
_symmetry_cell_setting monoclinic
_symmetry_space_group_name_Hall '-P 2yn'
_symmetry_space_group_name_H-M 'P 1 21/n 1'
_atom_sites_solution_hydrogens geom
_atom_sites_solution_primary direct
_atom_sites_solution_secondary difmap
_audit_creation_method SHELXL
_cell_angle_alpha 90.00
_cell_angle_beta 98.51(3)
_cell_angle_gamma 90.00
_cell_formula_units_Z 4
_cell_length_a 11.274(4)
_cell_length_b 17.186(7)
_cell_length_c 25.339(9)
_cell_measurement_reflns_used 23
_cell_measurement_temperature 293(2)
_cell_measurement_theta_max 15
_cell_measurement_theta_min 11
_cell_volume 4856(3)
_computing_cell_refinement 'Siemens P3'
_computing_data_collection 'Siemens P3'
_computing_data_reduction 'XDISK, SHELXTL-PLUS, Siemens, 1994'
_computing_molecular_graphics 'XP, SHELXTL-PLUS, Siemens, 1994'
_computing_publication_material 'XCIF, SHELXTL-PLUS, Siemens, 1994'
_computing_structure_refinement 'SHELXL-93 (Sheldrick, 1993)'
_computing_structure_solution 'SHELXS-86 (Sheldrick, 1990)'
_diffrn_ambient_temperature 293(2)
_diffrn_measurement_device 'Siemens R3m/V'
_diffrn_measurement_method omega-scans
_diffrn_radiation_monochromator graphite
_diffrn_radiation_source 'fine-focus sealed tube'
_diffrn_radiation_type MoK\a
_diffrn_radiation_wavelength 0.71073
_diffrn_reflns_av_R_equivalents 0.0427
_diffrn_reflns_av_sigmaI/netI 0.0773
_diffrn_reflns_limit_h_max 12
_diffrn_reflns_limit_h_min -12
_diffrn_reflns_limit_k_max 19
_diffrn_reflns_limit_k_min 0
_diffrn_reflns_limit_l_max 28
_diffrn_reflns_limit_l_min 0
_diffrn_reflns_number 8334
_diffrn_reflns_theta_max 24.00
_diffrn_reflns_theta_min 1.44
_diffrn_standards_decay_% stable
_diffrn_standards_interval_count 198
_diffrn_standards_number 2
_exptl_absorpt_coefficient_mu 0.209
_exptl_absorpt_correction_T_max 0.96
_exptl_absorpt_correction_T_min 0.88
_exptl_absorpt_correction_type empirical
_exptl_crystal_colour blue-black
_exptl_crystal_density_diffrn 1.222
_exptl_crystal_density_meas ?
_exptl_crystal_density_method n/a
_exptl_crystal_description 'irregular shape'
_exptl_crystal_F_000 1890
_exptl_crystal_size_max 0.6
_exptl_crystal_size_mid 0.6
_exptl_crystal_size_min 0.2
_refine_diff_density_max 0.773
_refine_diff_density_min -0.586
_refine_diff_density_rms 0.061
_refine_ls_extinction_coef n/d
_refine_ls_extinction_method n/d
_refine_ls_goodness_of_fit_all 1.026
_refine_ls_goodness_of_fit_obs 1.115
_refine_ls_hydrogen_treatment constr
_refine_ls_matrix_type full
_refine_ls_number_parameters 578
_refine_ls_number_reflns 7608
_refine_ls_number_restraints 24
_refine_ls_restrained_S_all 1.031
_refine_ls_restrained_S_obs 1.112
_refine_ls_R_factor_all 0.1617
_refine_ls_R_factor_obs 0.0859
_refine_ls_shift/esd_max 0.020
_refine_ls_shift/esd_mean 0.001
_refine_ls_structure_factor_coef Fsqd
_refine_ls_weighting_details 'w=1/[\s^2^(Fo^2^)+(0.1325P)^2^+5.8651P] where P=(Fo^2^+2Fc^2^)/3'
_refine_ls_weighting_scheme calc
_refine_ls_wR_factor_all 0.2895
_refine_ls_wR_factor_obs 0.2241
_reflns_number_observed 4056
_reflns_number_total 7616
_reflns_observed_criterion >2sigma(I)
_cod_data_source_file ic970765g_14.cif
_cod_data_source_block ms261
_cod_depositor_comments
;
The following automatic conversions were performed:

'_exptl_crystal_density_meas' value 'n/d' was changed to '?' - the
value is perceived as not measured.

Automatic conversion script
Id: cif_fix_values 3008 2015-01-20 13:52:24Z robertas 

The following automatic conversions were performed:

'_refine_ls_weighting_scheme' value 'calc
w=1/[\s^2^(Fo^2^)+(0.1325P)^2^+5.8651P] where P=(Fo^2^+2Fc^2^)/3' was
changed to 'calc'. New tag '_refine_ls_weighting_details' was
created. The value of the new tag was set to
'w=1/[\s^2^(Fo^2^)+(0.1325P)^2^+5.8651P] where P=(Fo^2^+2Fc^2^)/3'.

Automatic conversion script
Id: cif_fix_values 3143 2015-03-26 13:38:13Z robertas 
;
_cod_original_cell_volume 4855.5(31)
_cod_original_formula_sum 'C57.30 H56.60 Cl2.60 N4'
_cod_database_code 4323743

loop_
_symmetry_equiv_pos_as_xyz
'x, y, z'
'-x+1/2, y+1/2, -z+1/2'
'-x, -y, -z'
'x-1/2, -y-1/2, z-1/2'

loop_
_atom_site_aniso_label
_atom_site_aniso_U_11
_atom_site_aniso_U_22
_atom_site_aniso_U_33
_atom_site_aniso_U_23
_atom_site_aniso_U_13
_atom_site_aniso_U_12
N21 0.051(3) 0.046(3) 0.046(3) 0.001(2) 0.009(2) 0.007(2)
N22 0.048(3) 0.044(3) 0.048(3) 0.003(2) 0.009(2) 0.005(2)
N23 0.052(3) 0.036(2) 0.047(3) 0.004(2) 0.011(2) 0.006(2)
N24 0.053(3) 0.040(3) 0.047(3) -0.002(2) 0.009(2) 0.004(2)
C1 0.048(3) 0.039(3) 0.056(3) 0.005(3) 0.010(3) 0.003(3)
C2 0.047(3) 0.047(3) 0.052(3) 0.005(3) 0.002(3) 0.001(3)
C21 0.056(4) 0.076(5) 0.066(4) -0.003(3) 0.002(3) 0.017(3)
C22 0.116(6) 0.062(5) 0.098(6) 0.007(4) -0.007(5) 0.027(4)
C3 0.053(3) 0.048(3) 0.049(3) 0.007(3) 0.004(3) 0.005(3)
C31 0.064(4) 0.077(5) 0.061(4) 0.001(3) 0.005(3) 0.010(4)
C32 0.087(6) 0.122(7) 0.094(6) -0.019(5) 0.005(4) -0.029(5)
C4 0.051(3) 0.035(3) 0.049(3) 0.004(2) 0.009(3) 0.003(3)
C5 0.051(3) 0.038(3) 0.045(3) 0.002(2) 0.009(2) -0.004(3)
C51 0.052(3) 0.049(3) 0.049(3) 0.002(3) 0.009(3) 0.006(3)
C52 0.064(4) 0.062(4) 0.052(4) 0.004(3) 0.004(3) 0.000(3)
C53 0.080(5) 0.090(5) 0.058(4) 0.020(4) 0.003(3) -0.006(4)
C54 0.078(5) 0.124(7) 0.053(4) 0.003(5) 0.003(4) 0.004(5)
C55 0.081(5) 0.098(6) 0.066(5) -0.033(4) -0.003(4) -0.001(4)
C56 0.067(4) 0.062(4) 0.068(4) -0.012(3) 0.008(3) 0.003(3)
C6 0.047(3) 0.038(3) 0.049(3) 0.003(2) 0.007(2) 0.003(3)
C7 0.051(3) 0.046(3) 0.055(3) 0.001(3) 0.018(3) -0.003(3)
C71 0.059(4) 0.061(4) 0.070(4) 0.016(3) 0.019(3) 0.000(3)
C72 0.086(5) 0.102(6) 0.063(4) 0.013(4) 0.030(4) 0.004(4)
C8 0.045(3) 0.061(4) 0.048(3) 0.000(3) 0.016(3) 0.000(3)
C81 0.051(4) 0.073(4) 0.063(4) 0.009(3) 0.019(3) 0.009(3)
C82 0.060(4) 0.125(7) 0.095(5) -0.012(5) 0.012(4) -0.017(5)
C9 0.046(3) 0.042(3) 0.049(3) 0.001(3) 0.004(2) 0.004(3)
C10 0.044(3) 0.043(3) 0.046(3) -0.004(2) 0.007(2) 0.005(3)
C101 0.049(3) 0.044(3) 0.051(3) -0.002(3) 0.006(3) 0.004(3)
C102 0.057(4) 0.058(4) 0.062(4) -0.018(3) 0.003(3) 0.008(3)
C103 0.091(6) 0.080(5) 0.081(5) -0.028(4) 0.007(4) 0.023(4)
C104 0.082(6) 0.095(6) 0.123(7) -0.027(5) 0.018(5) 0.037(5)
C105 0.057(4) 0.103(6) 0.100(6) -0.004(5) -0.002(4) 0.027(4)
C106 0.056(4) 0.076(5) 0.062(4) -0.012(3) 0.000(3) 0.013(3)
C11 0.044(3) 0.040(3) 0.043(3) 0.000(2) 0.003(2) -0.002(2)
C12 0.048(3) 0.040(3) 0.050(3) 0.003(2) 0.001(3) 0.003(3)
C121 0.073(4) 0.049(4) 0.068(4) 0.012(3) 0.010(3) 0.016(3)
C122 0.120(7) 0.051(4) 0.102(6) -0.010(4) 0.001(5) -0.003(4)
C13 0.046(3) 0.046(3) 0.047(3) 0.008(3) -0.002(2) 0.000(3)
C131 0.067(4) 0.052(4) 0.058(4) 0.010(3) 0.008(3) -0.004(3)
C132 0.078(5) 0.108(6) 0.107(6) 0.029(5) 0.019(4) -0.022(5)
C14 0.044(3) 0.049(3) 0.039(3) 0.000(2) 0.004(2) -0.001(3)
C15 0.043(3) 0.046(3) 0.046(3) -0.002(2) 0.009(2) -0.004(3)
C151 0.050(3) 0.055(4) 0.045(3) -0.003(3) 0.005(3) -0.003(3)
C152 0.057(4) 0.063(4) 0.054(4) -0.005(3) -0.001(3) -0.005(3)
C153 0.066(4) 0.095(5) 0.055(4) -0.003(4) -0.011(3) -0.007(4)
C154 0.105(6) 0.110(6) 0.045(4) 0.003(4) 0.004(4) -0.008(5)
C155 0.082(5) 0.125(7) 0.058(4) 0.004(4) 0.020(4) -0.006(5)
C156 0.057(4) 0.099(5) 0.049(4) 0.003(3) 0.005(3) 0.000(4)
C16 0.051(3) 0.042(3) 0.045(3) -0.003(2) 0.007(3) -0.001(3)
C17 0.064(4) 0.054(4) 0.050(3) -0.010(3) 0.007(3) 0.000(3)
C18 0.061(4) 0.042(3) 0.055(3) -0.009(3) 0.010(3) 0.002(3)
C19 0.052(3) 0.038(3) 0.050(3) -0.005(2) 0.011(3) -0.002(3)
C20 0.052(3) 0.042(3) 0.053(3) -0.001(3) 0.011(3) -0.001(3)
C201 0.049(3) 0.047(3) 0.051(3) -0.003(3) 0.009(3) 0.003(3)
C202 0.053(4) 0.051(4) 0.083(4) 0.010(3) 0.020(3) -0.004(3)
C203 0.053(4) 0.091(6) 0.077(4) 0.001(4) 0.018(3) 0.010(4)
C204 0.064(4) 0.073(5) 0.068(4) -0.005(4) 0.007(3) 0.023(4)
C205 0.074(4) 0.050(4) 0.084(5) -0.008(3) 0.019(4) 0.009(3)
C206 0.051(3) 0.050(4) 0.078(4) -0.006(3) 0.022(3) 0.000(3)

loop_
_atom_site_label
_atom_site_type_symbol
_atom_site_fract_x
_atom_site_fract_y
_atom_site_fract_z
_atom_site_U_iso_or_equiv
_atom_site_thermal_displace_type
_atom_site_occupancy
_atom_site_calc_flag
_atom_site_refinement_flags
_atom_site_disorder_group
N21 N 0.7120(4) 0.5185(3) 0.1381(2) 0.0472(11) Uani 1 d . .
H21A H 0.6548(4) 0.5388(3) 0.1162(2) 0.057 Uiso 1 calc R .
N22 N 0.5227(4) 0.6298(2) 0.1465(2) 0.0464(11) Uani 1 d . .
N23 N 0.4961(4) 0.6743(2) 0.0331(2) 0.0445(11) Uani 1 d . .
H23A H 0.5138(4) 0.6310(2) 0.0494(2) 0.053 Uiso 1 calc R .
N24 N 0.6634(4) 0.5502(2) 0.0247(2) 0.0465(11) Uani 1 d . .
C1 C 0.8008(5) 0.4736(3) 0.1230(2) 0.0475(13) Uani 1 d . .
C2 C 0.8813(5) 0.4560(3) 0.1712(2) 0.0492(14) Uani 1 d . .
C21 C 0.9956(5) 0.4088(4) 0.1772(3) 0.067(2) Uani 1 d . .
H21B H 1.0566(5) 0.4351(4) 0.2019(3) 0.080 Uiso 1 calc R .
H21C H 1.0239(5) 0.4057(4) 0.1429(3) 0.080 Uiso 1 calc R .
C22 C 0.9782(7) 0.3268(4) 0.1976(3) 0.094(2) Uani 1 d . .
H22B H 1.0529(7) 0.2990(4) 0.2007(3) 0.141 Uiso 1 calc R .
H22C H 0.9191(7) 0.3001(4) 0.1729(3) 0.141 Uiso 1 calc R .
H22D H 0.9519(7) 0.3295(4) 0.2318(3) 0.141 Uiso 1 calc R .
C3 C 0.8387(5) 0.4907(3) 0.2132(2) 0.0502(14) Uani 1 d . .
C31 C 0.9096(6) 0.4961(4) 0.2684(2) 0.068(2) Uani 1 d . .
H31A H 0.9637(6) 0.4520(4) 0.2740(2) 0.081 Uiso 1 calc R .
H31B H 0.8548(6) 0.4928(4) 0.2944(2) 0.081 Uiso 1 calc R .
C32 C 0.9813(7) 0.5698(5) 0.2777(3) 0.102(3) Uani 1 d . .
H32A H 1.0243(7) 0.5699(5) 0.3134(3) 0.153 Uiso 1 calc R .
H32B H 0.9283(7) 0.6138(5) 0.2730(3) 0.153 Uiso 1 calc R .
H32C H 1.0373(7) 0.5729(5) 0.2527(3) 0.153 Uiso 1 calc R .
C4 C 0.7248(5) 0.5275(3) 0.1925(2) 0.0452(13) Uani 1 d . .
C5 C 0.6359(5) 0.5572(3) 0.2196(2) 0.0446(13) Uani 1 d . .
C51 C 0.6556(5) 0.5547(3) 0.2788(2) 0.0498(14) Uani 1 d D .
C52 C 0.6494(5) 0.4867(4) 0.3077(2) 0.060(2) Uani 1 d D .
H52A H 0.6285(5) 0.4404(4) 0.2897(2) 0.072 Uiso 1 calc R .
C53 C 0.6735(6) 0.4866(4) 0.3626(2) 0.077(2) Uani 1 d D .
H53A H 0.6664(6) 0.4407(4) 0.3814(2) 0.092 Uiso 1 calc R .
C54 C 0.7078(6) 0.5536(5) 0.3898(3) 0.086(2) Uani 1 d D .
H54A H 0.7262(6) 0.5530(5) 0.4268(3) 0.103 Uiso 1 calc R .
C55 C 0.7149(6) 0.6217(5) 0.3622(2) 0.083(2) Uani 1 d D .
H55A H 0.7374(6) 0.6676(5) 0.3805(2) 0.100 Uiso 1 calc R .
C56 C 0.6887(5) 0.6222(4) 0.3072(2) 0.066(2) Uani 1 d D .
H56A H 0.6932(5) 0.6687(4) 0.2889(2) 0.079 Uiso 1 calc R .
C6 C 0.5287(5) 0.5940(3) 0.1943(2) 0.0447(13) Uani 1 d . .
C7 C 0.4183(5) 0.6039(3) 0.2170(2) 0.0495(14) Uani 1 d . .
C71 C 0.3776(6) 0.5617(4) 0.2635(2) 0.062(2) Uani 1 d . .
H71A H 0.4301(6) 0.5175(4) 0.2726(2) 0.075 Uiso 1 calc R .
H71B H 0.2975(6) 0.5417(4) 0.2522(2) 0.075 Uiso 1 calc R .
C72 C 0.3762(7) 0.6114(4) 0.3138(2) 0.082(2) Uani 1 d . .
H72A H 0.3492(7) 0.5803(4) 0.3412(2) 0.122 Uiso 1 calc R .
H72B H 0.3228(7) 0.6547(4) 0.3055(2) 0.122 Uiso 1 calc R .
H72C H 0.4556(7) 0.6303(4) 0.3261(2) 0.122 Uiso 1 calc R .
C8 C 0.3476(5) 0.6522(3) 0.1834(2) 0.0502(14) Uani 1 d . .
C81 C 0.2168(5) 0.6665(4) 0.1861(2) 0.061(2) Uani 1 d . .
H81A H 0.2015(5) 0.6558(4) 0.2220(2) 0.074 Uiso 1 calc R .
H81B H 0.1992(5) 0.7210(4) 0.1787(2) 0.074 Uiso 1 calc R .
C82 C 0.1333(6) 0.6178(5) 0.1476(3) 0.093(2) Uani 1 d . .
H82A H 0.0517(6) 0.6297(5) 0.1513(3) 0.140 Uiso 1 calc R .
H82B H 0.1486(6) 0.5637(5) 0.1551(3) 0.140 Uiso 1 calc R .
H82C H 0.1462(6) 0.6289(5) 0.1117(3) 0.140 Uiso 1 calc R .
C9 C 0.4166(5) 0.6707(3) 0.1405(2) 0.0459(13) Uani 1 d . .
C10 C 0.3893(5) 0.7295(3) 0.1013(2) 0.0444(13) Uani 1 d . .
C101 C 0.3019(4) 0.7899(3) 0.1127(2) 0.0484(14) Uani 1 d D .
C102 C 0.3304(5) 0.8391(3) 0.1559(2) 0.060(2) Uani 1 d D .
H10A H 0.4051(5) 0.8354(3) 0.1770(2) 0.072 Uiso 1 calc R .
C103 C 0.2491(6) 0.8936(4) 0.1681(3) 0.085(2) Uani 1 d D .
H10B H 0.2701(6) 0.9277(4) 0.1964(3) 0.102 Uiso 1 calc R .
C104 C 0.1367(7) 0.8977(5) 0.1383(3) 0.100(3) Uani 1 d D .
H10C H 0.0808(7) 0.9332(5) 0.1474(3) 0.119 Uiso 1 calc R .
C105 C 0.1074(6) 0.8492(4) 0.0952(3) 0.088(2) Uani 1 d D .
H10D H 0.0320(6) 0.8524(4) 0.0747(3) 0.105 Uiso 1 calc R .
C106 C 0.1896(5) 0.7960(4) 0.0823(2) 0.065(2) Uani 1 d D .
H10E H 0.1696(5) 0.7637(4) 0.0529(2) 0.078 Uiso 1 calc R .
C11 C 0.4394(5) 0.7349(3) 0.0544(2) 0.0425(12) Uani 1 d . .
C12 C 0.4394(5) 0.7978(3) 0.0163(2) 0.0466(13) Uani 1 d . .
C121 C 0.4086(6) 0.8819(3) 0.0254(2) 0.063(2) Uani 1 d . .
H12A H 0.3343(6) 0.8840(3) 0.0404(2) 0.076 Uiso 1 calc R .
H12B H 0.3960(6) 0.9089(3) -0.0085(2) 0.076 Uiso 1 calc R .
C122 C 0.5065(7) 0.9235(4) 0.0629(3) 0.092(2) Uani 1 d . .
H12C H 0.4831(7) 0.9765(4) 0.0675(3) 0.138 Uiso 1 calc R .
H12D H 0.5800(7) 0.9225(4) 0.0480(3) 0.138 Uiso 1 calc R .
H12E H 0.5182(7) 0.8977(4) 0.0969(3) 0.138 Uiso 1 calc R .
C13 C 0.4879(5) 0.7707(3) -0.0269(2) 0.0473(13) Uani 1 d . .
C131 C 0.5167(5) 0.8199(3) -0.0722(2) 0.059(2) Uani 1 d . .
H13A H 0.4657(5) 0.8656(3) -0.0753(2) 0.071 Uiso 1 calc R .
H13B H 0.4983(5) 0.7906(3) -0.1052(2) 0.071 Uiso 1 calc R .
C132 C 0.6459(6) 0.8455(5) -0.0659(3) 0.097(3) Uani 1 d . .
H13C H 0.6586(6) 0.8766(5) -0.0960(3) 0.146 Uiso 1 calc R .
H13D H 0.6970(6) 0.8006(5) -0.0637(3) 0.146 Uiso 1 calc R .
H13E H 0.6643(6) 0.8757(5) -0.0338(3) 0.146 Uiso 1 calc R .
C14 C 0.5215(5) 0.6905(3) -0.0168(2) 0.0440(13) Uani 1 d . .
C15 C 0.5691(5) 0.6348(3) -0.0483(2) 0.0448(13) Uani 1 d . .
C151 C 0.5558(4) 0.6481(3) -0.1071(2) 0.0500(14) Uani 1 d D .
C152 C 0.4436(5) 0.6527(4) -0.1375(2) 0.059(2) Uani 1 d D .
H15A H 0.3761(5) 0.6461(4) -0.1208(2) 0.071 Uiso 1 calc R .
C153 C 0.4288(6) 0.6667(4) -0.1913(2) 0.074(2) Uani 1 d D .
H15B H 0.3522(6) 0.6702(4) -0.2106(2) 0.089 Uiso 1 calc R .
C154 C 0.5280(6) 0.6755(5) -0.2165(3) 0.087(2) Uani 1 d D .
H15C H 0.5188(6) 0.6852(5) -0.2530(3) 0.105 Uiso 1 calc R .
C155 C 0.6408(6) 0.6698(5) -0.1875(2) 0.087(2) Uani 1 d D .
H15D H 0.7082(6) 0.6753(5) -0.2044(2) 0.105 Uiso 1 calc R .
C156 C 0.6537(5) 0.6560(4) -0.1334(2) 0.069(2) Uani 1 d D .
H15E H 0.7304(5) 0.6519(4) -0.1141(2) 0.083 Uiso 1 calc R .
C16 C 0.6266(5) 0.5665(3) -0.0283(2) 0.0459(13) Uani 1 d . .
C17 C 0.6647(5) 0.5053(3) -0.0615(2) 0.0562(15) Uani 1 d . .
H17A H 0.6471(5) 0.5016(3) -0.0985(2) 0.067 Uiso 1 calc R .
C18 C 0.7299(5) 0.4553(3) -0.0288(2) 0.0526(14) Uani 1 d . .
H18A H 0.7671(5) 0.4104(3) -0.0387(2) 0.063 Uiso 1 calc R .
C19 C 0.7318(5) 0.4841(3) 0.0251(2) 0.0463(13) Uani 1 d . .
C20 C 0.8019(5) 0.4518(3) 0.0699(2) 0.0484(13) Uani 1 d . .
C201 C 0.8869(5) 0.3884(3) 0.0579(2) 0.0491(13) Uani 1 d D .
C202 C 0.9929(5) 0.4065(3) 0.0392(2) 0.061(2) Uani 1 d D .
H20A H 1.0142(5) 0.4583(3) 0.0356(2) 0.074 Uiso 1 calc R .
C203 C 1.0671(6) 0.3483(4) 0.0258(3) 0.073(2) Uani 1 d D .
H20B H 1.1363(6) 0.3611(4) 0.0119(3) 0.088 Uiso 1 calc R .
C204 C 1.0395(6) 0.2717(4) 0.0330(2) 0.069(2) Uani 1 d D .
H20C H 1.0910(6) 0.2325(4) 0.0251(2) 0.083 Uiso 1 calc R .
C205 C 0.9361(5) 0.2536(4) 0.0517(3) 0.069(2) Uani 1 d D .
H20D H 0.9169(5) 0.2017(4) 0.0563(3) 0.082 Uiso 1 calc R .
C206 C 0.8593(5) 0.3111(3) 0.0638(2) 0.058(2) Uani 1 d D .
H20E H 0.7883(5) 0.2976(3) 0.0761(2) 0.070 Uiso 1 calc R .
C1S C 0.7562(11) 0.7153(7) 0.1227(5) 0.148(4) Uiso 1 d . .
Cl1S Cl 0.7692(3) 0.7781(2) 0.06945(14) 0.0736(9) Uiso 0.50 d P .
Cl1' Cl 0.8375(14) 0.7532(9) 0.0928(6) 0.189(5) Uiso 0.30 d P .
Cl1" Cl 0.7874(13) 0.7586(8) 0.1845(5) 0.095(3) Uiso 0.20 d P .
Cl2S Cl 0.7111(6) 0.7898(4) 0.1819(2) 0.131(2) Uiso 0.50 d P .
Cl2' Cl 0.8473(8) 0.7307(5) 0.1760(4) 0.190(3) Uiso 0.50 d P .
C2S C 0.9695(27) 1.0211(17) 0.0173(11) 0.096(8) Uiso 0.30 d P .
Cl3S Cl 1.0768(10) 1.0508(6) 0.0281(4) 0.128(3) Uiso 0.30 d P .
Cl4S Cl 1.1213(6) 1.0384(4) 0.0089(3) 0.082(2) Uiso 0.30 d P .

loop_
_atom_type_symbol
_atom_type_description
_atom_type_scat_dispersion_real
_atom_type_scat_dispersion_imag
_atom_type_scat_source
C C 0.0033 0.0016 'International Tables Vol C Tables 4.2.6.8 and 6.1.1.4'
H H 0.0000 0.0000 'International Tables Vol C Tables 4.2.6.8 and 6.1.1.4'
N N 0.0061 0.0033 'International Tables Vol C Tables 4.2.6.8 and 6.1.1.4'
Cl Cl 0.1484 0.1585 'International Tables Vol C Tables 4.2.6.8 and 6.1.1.4'

loop_
_geom_angle_atom_site_label_1
_geom_angle_atom_site_label_2
_geom_angle_atom_site_label_3
_geom_angle
_geom_angle_site_symmetry_1
_geom_angle_site_symmetry_3
_geom_angle_publ_flag
C1 N21 C4 111.9(4) . . ?
C6 N22 C9 105.1(4) . . ?
C14 N23 C11 112.4(4) . . ?
C16 N24 C19 105.3(4) . . ?
N21 C1 C20 122.2(5) . . ?
N21 C1 C2 106.1(5) . . ?
C20 C1 C2 131.7(5) . . ?
C3 C2 C1 108.6(5) . . ?
C3 C2 C21 123.2(5) . . ?
C1 C2 C21 128.2(5) . . ?
C2 C21 C22 112.3(6) . . ?
C2 C3 C4 107.5(5) . . ?
C2 C3 C31 123.3(5) . . ?
C4 C3 C31 128.7(5) . . ?
C3 C31 C32 113.4(6) . . ?
N21 C4 C5 124.0(5) . . ?
N21 C4 C3 105.6(4) . . ?
C5 C4 C3 129.8(5) . . ?
C4 C5 C6 124.3(5) . . ?
C4 C5 C51 118.5(5) . . ?
C6 C5 C51 117.2(5) . . ?
C56 C51 C52 117.4(5) . . ?
C56 C51 C5 119.3(5) . . ?
C52 C51 C5 123.2(5) . . ?
C53 C52 C51 121.1(6) . . ?
C54 C53 C52 120.4(6) . . ?
C55 C54 C53 119.7(6) . . ?
C54 C55 C56 119.9(7) . . ?
C55 C56 C51 121.4(6) . . ?
N22 C6 C5 122.1(5) . . ?
N22 C6 C7 111.6(4) . . ?
C5 C6 C7 126.1(5) . . ?
C8 C7 C6 106.1(4) . . ?
C8 C7 C71 124.4(5) . . ?
C6 C7 C71 128.9(5) . . ?
C7 C71 C72 114.9(5) . . ?
C7 C8 C9 105.8(4) . . ?
C7 C8 C81 123.9(5) . . ?
C9 C8 C81 129.1(5) . . ?
C82 C81 C8 113.7(5) . . ?
N22 C9 C10 122.4(5) . . ?
N22 C9 C8 110.9(4) . . ?
C10 C9 C8 126.2(5) . . ?
C11 C10 C9 124.9(5) . . ?
C11 C10 C101 118.8(5) . . ?
C9 C10 C101 116.3(4) . . ?
C102 C101 C106 118.6(5) . . ?
C102 C101 C10 119.8(5) . . ?
C106 C101 C10 121.4(5) . . ?
C103 C102 C101 120.6(6) . . ?
C102 C103 C104 120.1(6) . . ?
C105 C104 C103 119.8(6) . . ?
C106 C105 C104 120.1(6) . . ?
C105 C106 C101 120.7(6) . . ?
N23 C11 C10 123.7(5) . . ?
N23 C11 C12 105.0(4) . . ?
C10 C11 C12 131.2(5) . . ?
C13 C12 C11 108.4(5) . . ?
C13 C12 C121 125.0(5) . . ?
C11 C12 C121 126.0(5) . . ?
C12 C121 C122 112.5(5) . . ?
C12 C13 C14 107.9(4) . . ?
C12 C13 C131 125.1(5) . . ?
C14 C13 C131 126.4(5) . . ?
C13 C131 C132 113.5(5) . . ?
N23 C14 C15 122.5(5) . . ?
N23 C14 C13 106.0(4) . . ?
C15 C14 C13 131.5(5) . . ?
C16 C15 C14 124.1(5) . . ?
C16 C15 C151 117.6(5) . . ?
C14 C15 C151 118.2(5) . . ?
C152 C151 C156 117.3(5) . . ?
C152 C151 C15 120.9(5) . . ?
C156 C151 C15 121.8(5) . . ?
C153 C152 C151 122.1(6) . . ?
C152 C153 C154 119.6(6) . . ?
C155 C154 C153 119.6(6) . . ?
C154 C155 C156 119.9(6) . . ?
C155 C156 C151 121.5(6) . . ?
N24 C16 C15 125.5(5) . . ?
N24 C16 C17 110.4(5) . . ?
C15 C16 C17 123.9(5) . . ?
C18 C17 C16 106.8(5) . . ?
C17 C18 C19 107.2(5) . . ?
N24 C19 C20 125.8(5) . . ?
N24 C19 C18 110.2(5) . . ?
C20 C19 C18 123.8(5) . . ?
C1 C20 C19 126.2(5) . . ?
C1 C20 C201 118.8(5) . . ?
C19 C20 C201 115.0(5) . . ?
C206 C201 C202 118.3(5) . . ?
C206 C201 C20 120.9(5) . . ?
C202 C201 C20 120.8(5) . . ?
C203 C202 C201 120.5(6) . . ?
C204 C203 C202 120.5(6) . . ?
C205 C204 C203 119.3(6) . . ?
C204 C205 C206 120.9(6) . . ?
C205 C206 C201 120.5(5) . . ?

loop_
_geom_bond_atom_site_label_1
_geom_bond_atom_site_label_2
_geom_bond_distance
_geom_bond_site_symmetry_2
_geom_bond_publ_flag
N21 C1 1.364(6) . ?
N21 C4 1.372(6) . ?
N22 C6 1.350(6) . ?
N22 C9 1.376(6) . ?
N23 C14 1.365(6) . ?
N23 C11 1.373(6) . ?
N24 C16 1.374(6) . ?
N24 C19 1.373(7) . ?
C1 C20 1.399(7) . ?
C1 C2 1.441(7) . ?
C2 C3 1.368(7) . ?
C2 C21 1.511(8) . ?
C21 C22 1.523(9) . ?
C3 C4 1.458(7) . ?
C3 C31 1.507(8) . ?
C31 C32 1.504(10) . ?
C4 C5 1.393(7) . ?
C5 C6 1.429(7) . ?
C5 C51 1.483(7) . ?
C51 C56 1.387(6) . ?
C51 C52 1.387(6) . ?
C52 C53 1.379(6) . ?
C53 C54 1.366(7) . ?
C54 C55 1.373(7) . ?
C55 C56 1.380(7) . ?
C6 C7 1.458(7) . ?
C7 C8 1.361(8) . ?
C7 C71 1.510(7) . ?
C71 C72 1.537(9) . ?
C8 C9 1.461(7) . ?
C8 C81 1.507(7) . ?
C81 C82 1.506(9) . ?
C9 C10 1.419(7) . ?
C10 C11 1.393(7) . ?
C10 C101 1.488(7) . ?
C101 C102 1.385(6) . ?
C101 C106 1.385(6) . ?
C102 C103 1.377(6) . ?
C103 C104 1.376(7) . ?
C104 C105 1.376(7) . ?
C105 C106 1.375(7) . ?
C11 C12 1.450(7) . ?
C12 C13 1.375(7) . ?
C12 C121 1.511(8) . ?
C121 C122 1.524(9) . ?
C13 C14 1.442(7) . ?
C13 C131 1.499(7) . ?
C131 C132 1.507(9) . ?
C14 C15 1.406(7) . ?
C15 C16 1.399(7) . ?
C15 C151 1.492(7) . ?
C151 C152 1.381(6) . ?
C151 C156 1.378(6) . ?
C152 C153 1.371(6) . ?
C153 C154 1.376(7) . ?
C154 C155 1.375(7) . ?
C155 C156 1.378(7) . ?
C16 C17 1.451(7) . ?
C17 C18 1.337(8) . ?
C18 C19 1.451(7) . ?
C19 C20 1.398(7) . ?
C20 C201 1.510(7) . ?
C201 C206 1.378(6) . ?
C201 C202 1.386(6) . ?
C202 C203 1.377(7) . ?
C203 C204 1.371(7) . ?
C204 C205 1.357(7) . ?
C205 C206 1.379(6) . ?
C1S Cl1' 1.43(2) . ?
C1S Cl2' 1.594(13) . ?
C1S Cl1" 1.72(2) . ?
C1S Cl1S 1.750(13) . ?
C1S Cl2S 2.090(13) . ?
Cl2S Cl2' 1.865(10) . ?
C2S Cl3S 1.30(3) . ?
C2S Cl4S 1.53(3) 3_775 ?
C2S Cl3S 1.72(3) 3_775 ?
C2S Cl4S 1.78(3) . ?
Cl3S C2S 1.72(3) 3_775 ?
